data_9014061
loop_
_publ_author_name
'Takahashi, R.'
'Kusachi, I.'
'Miura, H.'

_publ_section_title
;
 Crystal structure of parasibirskite (CaHBO3) and polymorphism in
 sibirskite and parasibirskite
;
_journal_name_full 'Journal of Mineralogical and Petrological Sciences'
_journal_page_first 70
_journal_page_last 73
_journal_paper_doi 10.2465/jmps.091015b
_journal_volume 105
_journal_year 2010
_chemical_compound_source 'Fuka, Okayama Prefecture, Japan'
_chemical_formula_sum 'B Ca H O3'
_chemical_name_mineral Parasibirskite
_space_group_IT_number 11
_symmetry_space_group_name_Hall '-P 2yb'
_symmetry_space_group_name_H-M 'P 1 21/m 1'
_cell_angle_alpha 90
_cell_angle_beta 93.00
_cell_angle_gamma 90
_cell_formula_units_Z 2
_cell_length_a 6.722
_cell_length_b 5.437
_cell_length_c 3.555
_cell_volume 129.748
_database_code_amcsd 0013138
_exptl_crystal_density_diffrn 2.557
_cod_original_formula_sum 'Ca B (O3 H)'
_cod_database_code 9014061

loop_
_space_group_symop_operation_xyz
x,y,z
x,1/2-y,z
-x,1/2+y,-z
-x,-y,-z

loop_
_atom_site_label
_atom_site_fract_x
_atom_site_fract_y
_atom_site_fract_z
_atom_site_U_iso_or_equiv
_atom_site_attached_hydrogens
_atom_site_type_symbol
Ca 0.14700 0.25000 0.25200 0.01874 0 Ca
B 0.71600 0.25000 0.28000 0.01140 0 B
O-H1 0.52300 0.25000 0.36700 0.01735 1 O
O2 0.81900 0.03000 0.24000 0.01735 0 O

loop_
_cod_changelog_entry_id
_cod_changelog_entry_author
_cod_changelog_entry_date
_cod_changelog_entry_text
1
;cod-tools version 3.8.0
Id: cif_guess_AMCSD_atom_types 9574 2023-05-10 09:00:05Z saulius
;
2023-05-10T18:54:49+03:00
;Derived atom types
from atom names that follow the AMCSD naming convention
(Wat == water, O-H == hydroxyl).
;

loop_
_cod_related_entry_id
_cod_related_entry_database
_cod_related_entry_code
1 AMCSD 0013138
